data_9017493
loop_
_publ_author_name
'Solano, E.'
'Frontera, C.'
'Puig, T.'
'Obradors, X.'
'Ricart, S.'
'Ros, J.'

_publ_section_title
;
 Neutron and X-ray diffraction study of ferrite nanocrystals obtained by
 microwave-assisted growth. A structural comparison with the
 thermal synthetic route
;
_journal_name_full 'Journal of Applied Crystallography'
_journal_page_first 414
_journal_page_last 420
_journal_volume 47
_journal_year 2014
_chemical_compound_source Synthetic
_chemical_formula_sum 'Fe2.645 O3.99'
_chemical_name_mineral Maghemite
_space_group_IT_number 212
_space_group_name_Hall 'P 4acd 2ab 3'
_space_group_name_H-M_alt 'P 43 3 2'
_symmetry_space_group_name_H-M 'P 43 3 2'
_cell_angle_alpha 90
_cell_angle_beta 90
_cell_angle_gamma 90
_cell_length_a 8.3364
_cell_length_b 8.3364
_cell_length_c 8.3364
_cell_formula_units_Z 8
_cell_volume 579.343
_database_code_amcsd 0020517
_exptl_crystal_density_diffrn 4.851
_cod_data_source_file inputs/fixed/downloads/15/15799.cif
_cod_data_source_block 15799
_cod_database_code 9017493

loop_
_space_group_symop_operation_xyz
x,y,z
-z,1/2+x,1/2-y
-y,1/2+z,1/2-x
-x,1/2+y,1/2-z
3/4-x,1/4+z,3/4+y
3/4-z,1/4+y,3/4+x
3/4-y,1/4+x,3/4+z
1/4-x,1/4-z,1/4-y
1/4-z,1/4-y,1/4-x
1/4-y,1/4-x,1/4-z
1/2-z,-x,1/2+y
1/2-y,-z,1/2+x
1/2-x,-y,1/2+z
1/2+z,1/2-x,-y
1/2+y,1/2-z,-x
1/2+x,1/2-y,-z
3/4+x,3/4-z,1/4+y
3/4+z,3/4-y,1/4+x
3/4+y,3/4-x,1/4+z
1/4+x,3/4+z,3/4-y
1/4+z,3/4+y,3/4-x
1/4+y,3/4+x,3/4-z
z,x,y
y,z,x

loop_
_atom_site_label
_atom_site_fract_x
_atom_site_fract_y
_atom_site_fract_z
_atom_site_occupancy
Fe1 -0.00440 -0.00440 -0.00440 1.00000
Fe2 0.62500 0.62500 0.62500 0.35000
Fe3 0.12500 0.36690 0.88310 0.98000
O1 0.38170 0.38170 0.38170 0.99000
O2 0.38170 0.87360 0.88190 1.00000

loop_
_cod_related_entry_id
_cod_related_entry_database
_cod_related_entry_code
1 AMCSD 0020517
